data_1545028
loop_
_publ_author_name
'Viglianti, Lucia'
'Leung, Nelson L. C.'
'Xie, Ni'
'Gu, Xinggui'
'Sung, Herman H. Y.'
'Miao, Qian'
'Williams, Ian D.'
'Licandro, Emanuela'
'Tang, Ben Zhong'

_publ_section_title
;
 Aggregation-induced emission: mechanistic study of the
 clusteroluminescence of tetrathienylethene
;
_journal_issue 4
_journal_name_full 'Chem. Sci.'
_journal_page_first 2629
_journal_paper_doi 10.1039/C6SC05192H
_journal_volume 8
_journal_year 2017
_chemical_formula_moiety 'C18 H12 S4'
_chemical_formula_sum 'C18 H12 S4'
_chemical_formula_weight 356.52
_chemical_name_common 'Tetrathienylethene, TTE'
_chemical_name_systematic '1,1,2,2-tetra(thiophen-2-yl)ethene '
_space_group_crystal_system monoclinic
_space_group_IT_number 14
_space_group_name_Hall '-P 2yn'
_space_group_name_H-M_alt 'P 1 21/n 1'
_symmetry_space_group_name_Hall '-P 2yn'
_symmetry_space_group_name_H-M 'P 1 21/n 1'
_atom_sites_solution_hydrogens geom
_atom_sites_solution_primary direct
_audit_creation_date 2016-06-27
_audit_creation_method
;
Olex2 1.2
(compiled 2016.02.19 svn.r3266 for OlexSys, GUI svn.r5155)
;
_audit_update_record
;
2016-11-25 deposited with the CCDC.
2017-01-11 downloaded from the CCDC.
;
_cell_angle_alpha 90
_cell_angle_beta 110.853(3)
_cell_angle_gamma 90
_cell_formula_units_Z 2
_cell_length_a 9.3160(2)
_cell_length_b 9.10329(18)
_cell_length_c 9.6346(2)
_cell_measurement_reflns_used 2882
_cell_measurement_temperature 100.0(4)
_cell_measurement_theta_max 75.1660
_cell_measurement_theta_min 5.6630
_cell_volume 763.55(3)
_computing_cell_refinement
;
CrysAlisPro, Agilent Technologies,
Version 1.171.37.35 (release 13-08-2014 CrysAlis171 .NET)
(compiled Aug 13 2014,18:06:01)
;
_computing_data_collection
;
CrysAlisPro, Agilent Technologies,
Version 1.171.37.35 (release 13-08-2014 CrysAlis171 .NET)
(compiled Aug 13 2014,18:06:01)
;
_computing_data_reduction
;
CrysAlisPro, Agilent Technologies,
Version 1.171.37.35 (release 13-08-2014 CrysAlis171 .NET)
(compiled Aug 13 2014,18:06:01)
;
_computing_molecular_graphics 'Olex2 (Dolomanov et al., 2009)'
_computing_publication_material 'Olex2 (Dolomanov et al., 2009)'
_computing_structure_refinement 'ShelXL (Sheldrick, 2015)'
_computing_structure_solution 'ShelXS (Sheldrick, 2008)'
_diffrn_ambient_environment N~2~
_diffrn_ambient_temperature 100.0(4)
_diffrn_detector 'CCD plate'
_diffrn_detector_area_resol_mean 10.3587
_diffrn_detector_type Atlas
_diffrn_measured_fraction_theta_full 0.966
_diffrn_measured_fraction_theta_max 0.966
_diffrn_measurement_details
;
#__ type_ start__ end____ width___ exp.time_
  1 omega   44.00   82.00   1.0000    3.0000
omega____ theta____ kappa____ phi______ frames
    -      110.5703  -30.0000  -90.0000 38

#__ type_ start__ end____ width___ exp.time_
  2 omega  -49.00   35.00   1.0000    2.0000
omega____ theta____ kappa____ phi______ frames
    -      -40.8828   37.0000  -30.0000 84

#__ type_ start__ end____ width___ exp.time_
  3 omega  -95.00   -3.00   1.0000    2.0000
omega____ theta____ kappa____ phi______ frames
    -      -40.8828  125.0000   30.0000 92

#__ type_ start__ end____ width___ exp.time_
  4 omega -114.00  -11.00   1.0000    2.0000
omega____ theta____ kappa____ phi______ frames
    -      -40.8828  -57.0000 -180.0000 103

#__ type_ start__ end____ width___ exp.time_
  5 omega   33.00   87.00   1.0000    3.0000
omega____ theta____ kappa____ phi______ frames
    -      110.5703  -30.0000   90.0000 54

#__ type_ start__ end____ width___ exp.time_
  6 omega   43.00  103.00   1.0000    3.0000
omega____ theta____ kappa____ phi______ frames
    -      110.5703  -94.0000   90.0000 60

#__ type_ start__ end____ width___ exp.time_
  7 omega   57.00   97.00   1.0000    3.0000
omega____ theta____ kappa____ phi______ frames
    -      110.5703  -45.0000  -30.0000 40

#__ type_ start__ end____ width___ exp.time_
  8 omega   35.00  108.00   1.0000    3.0000
omega____ theta____ kappa____ phi______ frames
    -      110.5703  -94.0000  -30.0000 73

#__ type_ start__ end____ width___ exp.time_
  9 omega   37.00  110.00   1.0000    3.0000
omega____ theta____ kappa____ phi______ frames
    -      110.5703 -125.0000  -60.0000 73

#__ type_ start__ end____ width___ exp.time_
 10 omega   40.00   87.00   1.0000    3.0000
omega____ theta____ kappa____ phi______ frames
    -      110.5703  -45.0000   60.0000 47

#__ type_ start__ end____ width___ exp.time_
 11 omega   41.00   87.00   1.0000    3.0000
omega____ theta____ kappa____ phi______ frames
    -      110.5703  -45.0000  150.0000 46

#__ type_ start__ end____ width___ exp.time_
 12 omega   83.00  173.00   1.0000    3.0000
omega____ theta____ kappa____ phi______ frames
    -      110.5703   45.0000   30.0000 90

#__ type_ start__ end____ width___ exp.time_
 13 omega  142.00  178.00   1.0000    3.0000
omega____ theta____ kappa____ phi______ frames
    -      110.5703  125.0000  -60.0000 36

#__ type_ start__ end____ width___ exp.time_
 14 omega   96.00  122.00   1.0000    3.0000
omega____ theta____ kappa____ phi______ frames
    -      110.5703  125.0000  -60.0000 26

#__ type_ start__ end____ width___ exp.time_
 15 omega   80.00  166.00   1.0000    3.0000
omega____ theta____ kappa____ phi______ frames
    -      110.5703   61.0000   90.0000 86
;
_diffrn_measurement_device 'kappa diffractometer'
_diffrn_measurement_device_type 'SuperNova, Dual, Cu at zero, Atlas'
_diffrn_measurement_method '\w scans'
_diffrn_orient_matrix_UB_11 -0.1531678000
_diffrn_orient_matrix_UB_12 0.0227791000
_diffrn_orient_matrix_UB_13 0.0244381000
_diffrn_orient_matrix_UB_21 -0.0842245000
_diffrn_orient_matrix_UB_22 0.0134421000
_diffrn_orient_matrix_UB_23 -0.1691096000
_diffrn_orient_matrix_UB_31 -0.0275940000
_diffrn_orient_matrix_UB_32 -0.1670812000
_diffrn_orient_matrix_UB_33 -0.0105166000
_diffrn_radiation_monochromator mirror
_diffrn_radiation_probe x-ray
_diffrn_radiation_type CuK\a
_diffrn_radiation_wavelength 1.54184
_diffrn_reflns_av_R_equivalents 0.0145
_diffrn_reflns_av_unetI/netI 0.0150
_diffrn_reflns_limit_h_max 11
_diffrn_reflns_limit_h_min -10
_diffrn_reflns_limit_k_max 7
_diffrn_reflns_limit_k_min -10
_diffrn_reflns_limit_l_max 11
_diffrn_reflns_limit_l_min -11
_diffrn_reflns_number 3786
_diffrn_reflns_theta_full 66.500
_diffrn_reflns_theta_max 66.967
_diffrn_reflns_theta_min 6.917
_diffrn_source 'sealed X-ray tube'
_diffrn_source_current 0.80
_diffrn_source_power 0.040
_diffrn_source_target Cu
_diffrn_source_type 'SuperNova (Cu) X-ray Source'
_diffrn_source_voltage 50
_exptl_absorpt_coefficient_mu 5.633
_exptl_absorpt_correction_T_max 1.00000
_exptl_absorpt_correction_T_min 0.40523
_exptl_absorpt_correction_type multi-scan
_exptl_absorpt_process_details
;
CrysAlisPro, Agilent Technologies,
Version 1.171.37.35 (release 13-08-2014 CrysAlis171 .NET)
(compiled Aug 13 2014,18:06:01)
Empirical absorption correction using spherical harmonics,
 implemented in SCALE3 ABSPACK scaling algorithm.
;
_exptl_crystal_colour colourless
_exptl_crystal_colour_primary colourless
_exptl_crystal_density_diffrn 1.551
_exptl_crystal_density_method 'not measured'
_exptl_crystal_description block
_exptl_crystal_F_000 368
_exptl_crystal_preparation ', Luminescent'
_exptl_crystal_size_max 0.25
_exptl_crystal_size_mid 0.22
_exptl_crystal_size_min 0.17
_refine_diff_density_max 0.359
_refine_diff_density_min -0.273
_refine_diff_density_rms 0.055
_refine_ls_extinction_method none
_refine_ls_goodness_of_fit_ref 1.002
_refine_ls_hydrogen_treatment constr
_refine_ls_matrix_type full
_refine_ls_number_parameters 106
_refine_ls_number_reflns 1319
_refine_ls_number_restraints 8
_refine_ls_restrained_S_all 1.002
_refine_ls_R_factor_all 0.0260
_refine_ls_R_factor_gt 0.0250
_refine_ls_shift/su_max 0.008
_refine_ls_shift/su_mean 0.001
_refine_ls_structure_factor_coef Fsqd
_refine_ls_weighting_details 'w=1/[\s^2^(Fo^2^)+(0.0678P)^2^+0.0559P] where P=(Fo^2^+2Fc^2^)/3'
_refine_ls_weighting_scheme calc
_refine_ls_wR_factor_gt 0.0783
_refine_ls_wR_factor_ref 0.0798
_reflns_Friedel_coverage 0.000
_reflns_number_gt 1257
_reflns_number_total 1319
_reflns_threshold_expression 'I > 2\s(I)'
_cod_data_source_file c6sc05192h2.cif
_cod_data_source_block lucia1cult
_cod_depositor_comments 'Adding full bibliography for 1545026--1545028.cif.'
_cod_database_code 1545028
_chemical_oxdiff_formula 'C18 H12 S4'
_shelx_space_group_comment
;
The symmetry employed for this shelxl refinement is uniquely defined
by the following loop, which should always be used as a source of
symmetry information in preference to the above space-group names.
They are only intended as comments.
;
_reflns_odcompleteness_completeness 99.87
_reflns_odcompleteness_iscentric 1
_reflns_odcompleteness_theta 68.13
_olex2_refinement_description
;
1. Fixed Uiso
 At 1.2 times of:
  All C(H) groups, All C(H,H) groups
2. Shared sites
{S2, C7A}
3. Restrained distances
 S2-C6 = S2-C9
 1.66 with sigma of 0.03
4. Uiso/Uaniso restraints and constraints
Uanis(C1A) \\sim Ueq: with sigma of 0.005 and sigma for terminal atoms of 0.002
Uanis(S2) = Uanis(C7A)
Uanis(S2A) = Uanis(C7)
Uanis(C1A) = Uanis(C1)
5. Others
 Fixed Sof: S2(0.935) S2A(0.065) C1(0.935) C1A(0.065) C7(0.935) H7(0.935)
 C7A(0.065) H7A(0.065) H8B(0.065) H8A(0.935) H9A(0.935) H9B(0.065)
6.a Aromatic/amide H refined with riding coordinates:
 C3(H3), C4(H4), C5(H5), C7(H7), C7A(H7A), C8(H8B), C8(H8A), C9(H9A), C9(H9B)
;
_shelx_shelxl_version_number 2014/7
_olex2_date_sample_data_collection 2015-02-17
_olex2_submission_special_instructions 'No special instructions were received'

loop_
_space_group_symop_operation_xyz
'x, y, z'
'-x+1/2, y+1/2, -z+1/2'
'-x, -y, -z'
'x-1/2, -y-1/2, z-1/2'

loop_
_atom_site_label
_atom_site_type_symbol
_atom_site_fract_x
_atom_site_fract_y
_atom_site_fract_z
_atom_site_U_iso_or_equiv
_atom_site_adp_type
_atom_site_occupancy
_atom_site_site_symmetry_order
_atom_site_calc_flag
_atom_site_refinement_flags_posn
_atom_site_refinement_flags_adp
_atom_site_refinement_flags_occupancy
_atom_site_disorder_assembly
_atom_site_disorder_group
S1 S 0.25872(4) 0.15541(3) 0.42074(4) 0.01373(16) Uani 1 1 d . . . . .
S2 S 0.10279(4) -0.00229(4) 0.83529(4) 0.01709(16) Uani 0.935 1 d D . P A 1
S2A S 0.085(3) 0.280(2) 0.704(2) 0.0150(7) Uani 0.065 1 d . . P A 2
C1 C 0.03310(16) 0.06473(16) 0.52896(16) 0.0113(3) Uani 0.935 1 d . . P A 1
C1A C 0.005(2) -0.015(2) 0.579(2) 0.0113(3) Uani 0.065 1 d . U P A 2
C2 C 0.07992(16) 0.17219(14) 0.43561(16) 0.0136(3) Uani 1 1 d . . . . .
C3 C 0.00412(16) 0.29505(15) 0.36156(16) 0.0152(3) Uani 1 1 d . . . . .
H3 H -0.0948 0.3248 0.3581 0.018 Uiso 1 1 calc R . . . .
C4 C 0.09305(16) 0.37239(15) 0.29035(16) 0.0142(3) Uani 1 1 d . . . . .
H4 H 0.0584 0.4589 0.2330 0.017 Uiso 1 1 calc R . . . .
C5 C 0.23162(17) 0.30961(15) 0.31316(16) 0.0149(3) Uani 1 1 d . . . . .
H5 H 0.3047 0.3468 0.2741 0.018 Uiso 1 1 calc R . . . .
C6 C 0.06927(15) 0.11233(15) 0.68406(16) 0.0128(3) Uani 1 1 d D . . . .
C7 C 0.0896(7) 0.2615(6) 0.7297(5) 0.0150(7) Uani 0.935 1 d . . P A 1
H7 H 0.0774 0.3426 0.6645 0.018 Uiso 0.935 1 calc R . P A 1
C7A C 0.10279(4) -0.00229(4) 0.83529(4) 0.01709(16) Uani 0.065 1 d . . P A 2
H7A H 0.1000 -0.1058 0.8466 0.021 Uiso 0.065 1 calc R . P A 2
C8 C 0.13097(16) 0.27335(16) 0.88775(17) 0.0169(3) Uani 1 1 d . . . . .
H8B H 0.1490 0.3616 0.9441 0.020 Uiso 0.065 1 calc R . P A 2
H8A H 0.1484 0.3645 0.9391 0.020 Uiso 0.935 1 calc R . P A 1
C9 C 0.14278(17) 0.14142(16) 0.95654(17) 0.0169(3) Uani 1 1 d D . . . .
H9A H 0.1703 0.1304 1.0609 0.020 Uiso 0.935 1 calc R . P A 1
H9B H 0.1703 0.1304 1.0609 0.020 Uiso 0.065 1 calc R . P A 2

loop_
_atom_site_aniso_label
_atom_site_aniso_U_11
_atom_site_aniso_U_22
_atom_site_aniso_U_33
_atom_site_aniso_U_23
_atom_site_aniso_U_13
_atom_site_aniso_U_12
S1 0.0127(2) 0.0142(2) 0.0166(2) 0.00248(11) 0.00805(16) 0.00109(11)
S2 0.0217(3) 0.0163(2) 0.0144(3) 0.00104(12) 0.00776(18) 0.00069(12)
S2A 0.0107(7) 0.0208(17) 0.016(2) -0.0010(12) 0.0071(13) -0.0026(10)
C1 0.0104(6) 0.0120(7) 0.0134(7) 0.0024(5) 0.0064(5) 0.0028(5)
C1A 0.0104(6) 0.0120(7) 0.0134(7) 0.0024(5) 0.0064(5) 0.0028(5)
C2 0.0118(7) 0.0150(6) 0.0164(7) 0.0009(5) 0.0080(5) -0.0012(5)
C3 0.0144(7) 0.0152(6) 0.0171(7) 0.0018(5) 0.0072(5) -0.0037(5)
C4 0.0162(7) 0.0129(6) 0.0137(7) 0.0017(5) 0.0055(5) -0.0016(5)
C5 0.0163(7) 0.0154(6) 0.0157(7) 0.0009(5) 0.0089(6) -0.0034(5)
C6 0.0104(6) 0.0150(6) 0.0141(7) -0.0001(5) 0.0056(5) 0.0002(5)
C7 0.0107(7) 0.0208(17) 0.016(2) -0.0010(12) 0.0071(13) -0.0026(10)
C7A 0.0217(3) 0.0163(2) 0.0144(3) 0.00104(12) 0.00776(18) 0.00069(12)
C8 0.0142(6) 0.0181(7) 0.0184(7) -0.0063(5) 0.0058(5) 0.0000(5)
C9 0.0159(7) 0.0223(7) 0.0128(7) -0.0029(5) 0.0056(6) 0.0008(5)

loop_
_atom_type_symbol
_atom_type_description
_atom_type_scat_dispersion_real
_atom_type_scat_dispersion_imag
_atom_type_scat_source
C C 0.0181 0.0091 'International Tables Vol C Tables 4.2.6.8 and 6.1.1.4'
H H 0.0000 0.0000 'International Tables Vol C Tables 4.2.6.8 and 6.1.1.4'
S S 0.3331 0.5567 'International Tables Vol C Tables 4.2.6.8 and 6.1.1.4'

loop_
_geom_angle_atom_site_label_1
_geom_angle_atom_site_label_2
_geom_angle_atom_site_label_3
_geom_angle
_geom_angle_site_symmetry_1
_geom_angle_site_symmetry_3
C5 S1 C2 92.24(7) . .
C9 S2 C6 92.54(7) . .
C6 S2A C8 94.4(9) . .
C1 C1 C2 120.59(16) 3_556 .
C1 C1 C6 125.38(16) 3_556 .
C6 C1 C2 114.01(13) . .
C1A C1A C2 102(2) 3_556 3_556
C6 C1A C1A 114(2) . 3_556
C6 C1A C2 143.3(15) . 3_556
C1 C2 S1 119.21(10) . .
C1A C2 S1 111.8(7) 3_556 .
C3 C2 S1 111.10(10) . .
C3 C2 C1 129.56(13) . .
C3 C2 C1A 121.8(7) . 3_556
C2 C3 C4 111.67(13) . .
C5 C4 C3 113.21(12) . .
C4 C5 S1 111.77(10) . .
S2A C6 C7A 120.7(8) . .
C1 C6 S2 125.76(10) . .
C1A C6 S2A 147.4(11) . .
C1A C6 C7A 90.5(8) . .
C7 C6 S2 110.62(17) . .
C7 C6 C1 123.53(19) . .
C6 C7 C8 110.9(2) . .
C9 C7A C6 92.54(7) . .
C9 C8 S2A 119.8(8) . .
C9 C8 C7 113.3(2) . .
C8 C9 S2 112.62(11) . .
C8 C9 C7A 112.62(11) . .

loop_
_geom_bond_atom_site_label_1
_geom_bond_atom_site_label_2
_geom_bond_distance
_geom_bond_site_symmetry_2
S1 C2 1.7287(14) .
S1 C5 1.7095(14) .
S2 C6 1.7278(14) .
S2 C9 1.7044(15) .
S2A C6 1.54(2) .
S2A C8 1.66(2) .
C1 C1 1.355(3) 3_556
C1 C2 1.4951(19) .
C1 C6 1.475(2) .
C1A C1A 1.52(4) 3_556
C1A C2 1.62(2) 3_556
C1A C6 1.51(2) .
C2 C1A 1.62(2) 3_556
C2 C3 1.378(2) .
C3 C4 1.4343(19) .
C4 C5 1.356(2) .
C6 C7 1.419(6) .
C6 C7A 1.7278(14) .
C7 C8 1.435(5) .
C7A C9 1.7044(15) .
C8 C9 1.357(2) .

loop_
_geom_torsion_atom_site_label_1
_geom_torsion_atom_site_label_2
_geom_torsion_atom_site_label_3
_geom_torsion_atom_site_label_4
_geom_torsion
_geom_torsion_site_symmetry_1
_geom_torsion_site_symmetry_4
S1 C2 C3 C4 1.33(16) . .
S2 C6 C7 C8 -0.4(5) . .
S2A C6 C7A C9 0.3(10) . .
S2A C8 C9 C7A -1.1(10) . .
C1 C1 C2 S1 -86.3(2) 3_556 .
C1 C1 C2 C3 98.2(2) 3_556 .
C1 C1 C6 S2 25.5(2) 3_556 .
C1 C1 C6 C7 -158.2(3) 3_556 .
C1 C2 C3 C4 177.15(14) . .
C1 C6 C7 C8 -177.2(2) . .
C1A C1A C6 S2A 32(3) 3_556 .
C1A C1A C6 C7A -163.8(19) 3_556 .
C1A C2 C3 C4 -133.7(9) 3_556 .
C1A C6 C7A C9 -169.7(7) . .
C2 S1 C5 C4 0.55(12) . .
C2 C1 C6 S2 -153.06(11) . .
C2 C1 C6 C7 23.3(3) . .
C2 C1A C6 S2A -137(2) 3_556 .
C2 C1A C6 C7A 27(2) 3_556 .
C2 C3 C4 C5 -0.95(19) . .
C3 C4 C5 S1 0.12(17) . .
C5 S1 C2 C1 -177.40(12) . .
C5 S1 C2 C1A 138.6(8) . 3_556
C5 S1 C2 C3 -1.09(12) . .
C6 S2 C9 C8 0.43(12) . .
C6 S2A C8 C9 1.1(14) . .
C6 C1 C2 S1 92.30(13) . .
C6 C1 C2 C3 -83.24(19) . .
C6 C7 C8 C9 0.7(5) . .
C6 C7A C9 C8 0.43(12) . .
C7 C8 C9 S2 -0.7(3) . .
C8 S2A C6 C1A 160.5(16) . .
C8 S2A C6 C7A -0.8(14) . .
C9 S2 C6 C1 176.72(12) . .
C9 S2 C6 C7 0.0(3) . .
